data_7047387
loop_
_publ_author_name
'Fazekas, Eszter'
'Nichol, Gary S.'
'Shaver, Michael P.'
'Garden, Jennifer A.'

_publ_section_title
;
 Stable Fe(iii) phenoxyimines as selective and robust
 CO<sub>2</sub>/epoxide coupling catalysts.
;
_journal_issue 37
_journal_name_full 'Dalton transactions (Cambridge, England : 2003)'
_journal_page_first 13106
_journal_page_last 13112
_journal_paper_doi 10.1039/c8dt02919a
_journal_volume 47
_journal_year 2018
_chemical_formula_moiety '2(C24 H32 Cl Fe N2 O2), C7 H8'
_chemical_formula_sum 'C55 H72 Cl2 Fe2 N4 O4'
_chemical_formula_weight 1035.76
_space_group_crystal_system monoclinic
_space_group_IT_number 14
_space_group_name_Hall '-P 2ybc'
_space_group_name_H-M_alt 'P 1 21/c 1'
_symmetry_space_group_name_Hall '-P 2ybc'
_symmetry_space_group_name_H-M 'P 1 21/c 1'
_atom_sites_solution_hydrogens geom
_audit_creation_date 2018-07-13
_audit_creation_method
;
Olex2 1.2-beta
(compiled 2018.05.29 svn.r3508 for OlexSys, GUI svn.r5506)
;
_audit_update_record
;
2018-07-13 deposited with the CCDC.
2018-08-24 downloaded from the CCDC.
;
_cell_angle_alpha 90
_cell_angle_beta 91.003(3)
_cell_angle_gamma 90
_cell_formula_units_Z 4
_cell_length_a 10.8856(3)
_cell_length_b 24.3385(7)
_cell_length_c 19.8618(6)
_cell_measurement_reflns_used 7950
_cell_measurement_temperature 120.00(10)
_cell_measurement_theta_max 75.7930
_cell_measurement_theta_min 4.8330
_cell_volume 5261.4(3)
_computing_cell_refinement 'CrysAlisPro 1.171.38.46 (Rigaku OD, 2015)'
_computing_data_collection 'CrysAlisPro 1.171.38.46 (Rigaku OD, 2015)'
_computing_data_reduction 'CrysAlisPro 1.171.38.46 (Rigaku OD, 2015)'
_computing_molecular_graphics 'Olex2 (Dolomanov et al., 2009)'
_computing_publication_material 'Olex2 (Dolomanov et al., 2009)'
_computing_structure_refinement 'ShelXL (Sheldrick, 2015)'
_computing_structure_solution 'SIR2004 (Burla et al., 2007)'
_diffrn_ambient_environment N~2~
_diffrn_ambient_temperature 120.00(10)
_diffrn_detector 'CCD plate'
_diffrn_detector_area_resol_mean 5.1574
_diffrn_detector_type Atlas
_diffrn_measured_fraction_theta_full 1.000
_diffrn_measured_fraction_theta_max 0.992
_diffrn_measurement_details
;
List of Runs (angles in degrees, time in seconds):

  # Type    Start    End  Width  t~exp~   \w     \q     \k     \f   Frames
#--------------------------------------------------------------------------
  1  \w    -64.00  31.00   1.00    5.00    --  -41.67  38.00 -30.00   95
  2  \w   -114.00 -19.00   1.00    5.00    --  -41.67 -38.00-180.00   95
  3  \w   -127.00 -34.00   1.00    5.00    --  -41.67 178.00  30.00   93
  4  \w     30.00 109.00   1.00   20.00    --  111.00 -94.00 120.00   79
  5  \w     37.00 142.00   1.00   20.00    --  111.00 -77.00-180.00  105
  6  \w     39.00 121.00   1.00   20.00    --  111.00-125.00 -60.00   82
  7  \w     36.00 135.00   1.00   20.00    --  111.00 -30.00 120.00   99
  8  \w     39.00 121.00   1.00   20.00    --  111.00-125.00-120.00   82
  9  \w     66.00 178.00   1.00   20.00    --  111.00  15.00  60.00  112
 10  \w     30.00 109.00   1.00   20.00    --  111.00 -94.00 -30.00   79
 11  \w     36.00 135.00   1.00   20.00    --  111.00 -30.00-120.00   99
 12  \w     93.00 135.00   1.00   20.00    --  111.00 -45.00 -60.00   42
 13  \w     69.00  98.00   1.00   20.00    --  111.00-118.00 128.00   29
 14  \w     34.00 102.00   1.00   20.00    --  111.00 -94.00  30.00   68
 15  \w     31.00  74.00   1.00   20.00    --  111.00 -94.00  60.00   43
 16  \w     88.00 142.00   1.00   20.00    --  111.00  30.00 120.00   54
 17  \w     45.00  80.00   1.00   20.00    --  111.00 -94.00 -60.00   35
;
_diffrn_measurement_device 'four-circle diffractometer'
_diffrn_measurement_device_type 'Rigaku Oxford Diffraction SuperNova'
_diffrn_measurement_method '\w scans'
_diffrn_orient_matrix_type 'CrysAlisPro convention (1999,Acta A55,543-557)'
_diffrn_orient_matrix_UB_11 -0.0141350000
_diffrn_orient_matrix_UB_12 0.0620140000
_diffrn_orient_matrix_UB_13 0.0131211000
_diffrn_orient_matrix_UB_21 0.0370425000
_diffrn_orient_matrix_UB_22 -0.0088237000
_diffrn_orient_matrix_UB_23 0.0744324000
_diffrn_orient_matrix_UB_31 0.1359277000
_diffrn_orient_matrix_UB_32 0.0089194000
_diffrn_orient_matrix_UB_33 -0.0175151000
_diffrn_radiation_monochromator mirror
_diffrn_radiation_probe x-ray
_diffrn_radiation_type CuK\a
_diffrn_radiation_wavelength 1.54184
_diffrn_reflns_av_unetI/netI 0.1073
_diffrn_reflns_Laue_measured_fraction_full 1.000
_diffrn_reflns_Laue_measured_fraction_max 0.992
_diffrn_reflns_limit_h_max 13
_diffrn_reflns_limit_h_min -13
_diffrn_reflns_limit_k_max 30
_diffrn_reflns_limit_k_min -30
_diffrn_reflns_limit_l_max 24
_diffrn_reflns_limit_l_min -5
_diffrn_reflns_number 10913
_diffrn_reflns_point_group_measured_fraction_full 1.000
_diffrn_reflns_point_group_measured_fraction_max 0.992
_diffrn_reflns_theta_full 67.684
_diffrn_reflns_theta_max 76.021
_diffrn_reflns_theta_min 3.632
_diffrn_source 'micro-focus sealed X-ray tube'
_diffrn_source_type 'SuperNova (Cu) X-ray Source'
_exptl_absorpt_coefficient_mu 5.731
_exptl_absorpt_correction_T_max 0.4716
_exptl_absorpt_correction_T_min 0.2522
_exptl_absorpt_correction_type multi-scan
_exptl_absorpt_process_details
'SADABS-2014/5 (Bruker,2014/5) was used for absorption correction. wR2(int) was 0.1197 before and 0.0935 after correction. The Ratio of minimum to maximum transmission is 0.5348. The \l/2 correction factor is Not present.'
_exptl_crystal_colour 'translucent dark red'
_exptl_crystal_density_diffrn 1.308
_exptl_crystal_description plate
_exptl_crystal_F_000 2192
_exptl_crystal_recrystallization_method 'The material was recrystallised from toluene by slow evaporation'
_exptl_crystal_size_max 0.458
_exptl_crystal_size_mid 0.17
_exptl_crystal_size_min 0.017
_refine_diff_density_max 1.076
_refine_diff_density_min -0.905
_refine_diff_density_rms 0.125
_refine_ls_extinction_method none
_refine_ls_goodness_of_fit_ref 1.064
_refine_ls_hydrogen_treatment constr
_refine_ls_matrix_type full
_refine_ls_number_parameters 622
_refine_ls_number_reflns 10913
_refine_ls_number_restraints 0
_refine_ls_restrained_S_all 1.064
_refine_ls_R_factor_all 0.1282
_refine_ls_R_factor_gt 0.0969
_refine_ls_shift/su_max 0.001
_refine_ls_shift/su_mean 0.000
_refine_ls_structure_factor_coef Fsqd
_refine_ls_weighting_details 'w=1/[\s^2^(Fo^2^)+(0.1005P)^2^+21.7650P] where P=(Fo^2^+2Fc^2^)/3'
_refine_ls_weighting_scheme calc
_refine_ls_wR_factor_gt 0.2401
_refine_ls_wR_factor_ref 0.2617
_reflns_Friedel_coverage 0.000
_reflns_number_gt 7797
_reflns_number_total 10913
_reflns_threshold_expression 'I > 2\s(I)'
_cod_data_source_file c8dt02919a2.cif
_cod_data_source_block C2
_cod_depositor_comments 'Adding full bibliography for 7047385--7047387.cif.'
_cod_original_cell_volume 5261.3(3)
_cod_database_code 7047387
_shelx_shelxl_version_number 2018/3
_chemical_oxdiff_formula 'C24 H32 Cl Fe N2 O2'
_chemical_oxdiff_usercomment '@ 120 K EFP213'
_shelx_space_group_comment
;
The symmetry employed for this shelxl refinement is uniquely defined
by the following loop, which should always be used as a source of
symmetry information in preference to the above space-group names.
They are only intended as comments.
;
_shelx_estimated_absorpt_t_max 0.909
_shelx_estimated_absorpt_t_min 0.179
_reflns_odcompleteness_completeness 99.94
_reflns_odcompleteness_iscentric 1
_reflns_odcompleteness_theta 74.33
_olex2_refinement_description
;
1. Twinned data refinement
 Scales: 0.863(4)
 0.137(4)
2. Fixed Uiso
 At 1.2 times of:
  All C(H) groups
 At 1.5 times of:
  All C(H,H,H) groups
3.a Aromatic/amide H refined with riding coordinates:
 C3(H3), C4(H4), C5(H5), C7(H7), C15(H15), C16(H16), C17(H17), C19(H19),
 C27(H27), C28(H28), C29(H29), C31(H31), C39(H39), C40(H40), C41(H41), C43(H43),
  C51(H51), C52(H52), C53(H53), C54(H54), C55(H55)
3.b Idealised Me refined as rotating group:
 C8(H8A,H8B,H8C), C10(H10A,H10B,H10C), C11(H11A,H11B,H11C), C12(H12A,H12B,
 H12C), C20(H20A,H20B,H20C), C22(H22A,H22B,H22C), C23(H23A,H23B,H23C), C24(H24A,
 H24B,H24C), C32(H32A,H32B,H32C), C34(H34A,H34B,H34C), C35(H35A,H35B,H35C),
 C36(H36A,H36B,H36C), C44(H44A,H44B,H44C), C46(H46A,H46B,H46C), C47(H47A,H47B,
 H47C), C48(H48A,H48B,H48C), C49(H49A,H49B,H49C)
;
_olex2_diffrn_ambient_temperature_device 'Oxford Cryosystems Cryostream 700+'
_olex2_exptl_crystal_mounting_method 'The crystal was mounted on a MITIGEN holder in Paratone oil'
_olex2_submission_special_instructions 'No special instructions were received'
_oxdiff_exptl_absorpt_empirical_details
;
Empirical correction (ABSPACK) includes:
- Absorption correction using spherical harmonics
- Frame scaling
;
_oxdiff_exptl_absorpt_empirical_full_max 1.495
_oxdiff_exptl_absorpt_empirical_full_min 0.702

loop_
_space_group_symop_operation_xyz
'x, y, z'
'-x, y+1/2, -z+1/2'
'-x, -y, -z'
'x, -y-1/2, z-1/2'

loop_
_atom_site_label
_atom_site_type_symbol
_atom_site_fract_x
_atom_site_fract_y
_atom_site_fract_z
_atom_site_U_iso_or_equiv
_atom_site_adp_type
_atom_site_occupancy
_atom_site_site_symmetry_order
_atom_site_calc_flag
_atom_site_refinement_flags_posn
Fe1 Fe 0.86170(9) 0.76910(4) 0.36521(5) 0.0238(2) Uani 1 1 d .
Cl1 Cl 0.67041(15) 0.79250(7) 0.39453(8) 0.0353(4) Uani 1 1 d .
O1 O 0.9570(4) 0.82531(19) 0.3276(2) 0.0295(9) Uani 1 1 d .
O2 O 0.9176(4) 0.69715(18) 0.3817(2) 0.0265(9) Uani 1 1 d .
N1 N 0.9386(5) 0.7908(2) 0.4594(3) 0.0302(12) Uani 1 1 d .
N2 N 0.8170(5) 0.7427(2) 0.2667(3) 0.0271(11) Uani 1 1 d .
C1 C 1.0490(6) 0.8566(3) 0.3486(3) 0.0269(12) Uani 1 1 d .
C2 C 1.1055(6) 0.8941(3) 0.3021(3) 0.0281(13) Uani 1 1 d .
C3 C 1.2058(6) 0.9245(3) 0.3268(4) 0.0342(15) Uani 1 1 d .
H3 H 1.246035 0.948893 0.296997 0.041 Uiso 1 1 calc R
C4 C 1.2491(7) 0.9208(3) 0.3929(4) 0.0378(16) Uani 1 1 d .
H4 H 1.317892 0.942188 0.407011 0.045 Uiso 1 1 calc R
C5 C 1.1936(6) 0.8866(3) 0.4377(4) 0.0346(15) Uani 1 1 d .
H5 H 1.222932 0.884867 0.483032 0.042 Uiso 1 1 calc R
C6 C 1.0931(6) 0.8539(3) 0.4169(3) 0.0290(13) Uani 1 1 d .
C7 C 1.0323(6) 0.8231(3) 0.4678(3) 0.0300(14) Uani 1 1 d .
H7 H 1.063904 0.826749 0.512517 0.036 Uiso 1 1 calc R
C8 C 0.8903(7) 0.7645(3) 0.5201(3) 0.0355(15) Uani 1 1 d .
H8A H 0.801989 0.771779 0.522939 0.053 Uiso 1 1 calc GR
H8B H 0.932585 0.779316 0.560043 0.053 Uiso 1 1 calc GR
H8C H 0.904061 0.724727 0.517662 0.053 Uiso 1 1 calc GR
C9 C 1.0567(7) 0.9003(3) 0.2300(3) 0.0313(14) Uani 1 1 d .
C10 C 0.9215(7) 0.9194(3) 0.2318(4) 0.0381(16) Uani 1 1 d .
H10A H 0.875044 0.895055 0.261287 0.057 Uiso 1 1 calc GR
H10B H 0.885734 0.918297 0.186246 0.057 Uiso 1 1 calc GR
H10C H 0.917979 0.957104 0.249153 0.057 Uiso 1 1 calc GR
C11 C 1.0644(7) 0.8448(3) 0.1923(4) 0.0368(15) Uani 1 1 d .
H11A H 1.150451 0.833218 0.190171 0.055 Uiso 1 1 calc GR
H11B H 1.030698 0.849148 0.146539 0.055 Uiso 1 1 calc GR
H11C H 1.017014 0.817038 0.216319 0.055 Uiso 1 1 calc GR
C12 C 1.1294(8) 0.9425(3) 0.1900(4) 0.0436(18) Uani 1 1 d .
H12A H 1.134233 0.977034 0.215329 0.065 Uiso 1 1 calc GR
H12B H 1.088157 0.949001 0.146516 0.065 Uiso 1 1 calc GR
H12C H 1.212521 0.928534 0.182621 0.065 Uiso 1 1 calc GR
C13 C 0.9657(5) 0.6585(2) 0.3417(3) 0.0235(12) Uani 1 1 d .
C14 C 1.0376(5) 0.6147(3) 0.3709(3) 0.0249(12) Uani 1 1 d .
C15 C 1.0884(6) 0.5775(3) 0.3263(4) 0.0296(13) Uani 1 1 d .
H15 H 1.135888 0.548092 0.344396 0.036 Uiso 1 1 calc R
C16 C 1.0741(7) 0.5806(3) 0.2570(4) 0.0344(15) Uani 1 1 d .
H16 H 1.114971 0.555274 0.228745 0.041 Uiso 1 1 calc R
C17 C 0.9994(6) 0.6210(3) 0.2296(3) 0.0303(13) Uani 1 1 d .
H17 H 0.985010 0.622166 0.182311 0.036 Uiso 1 1 calc R
C18 C 0.9448(6) 0.6604(3) 0.2711(3) 0.0267(13) Uani 1 1 d .
C19 C 0.8650(6) 0.7004(3) 0.2390(3) 0.0256(12) Uani 1 1 d .
H19 H 0.846291 0.694873 0.192635 0.031 Uiso 1 1 calc R
C20 C 0.7344(7) 0.7762(3) 0.2252(4) 0.0340(15) Uani 1 1 d .
H20A H 0.650174 0.772284 0.241207 0.051 Uiso 1 1 calc GR
H20B H 0.738098 0.764002 0.178273 0.051 Uiso 1 1 calc GR
H20C H 0.759356 0.814819 0.228263 0.051 Uiso 1 1 calc GR
C21 C 1.0549(6) 0.6099(3) 0.4470(3) 0.0258(12) Uani 1 1 d .
C22 C 0.9310(7) 0.6043(3) 0.4807(4) 0.0354(15) Uani 1 1 d .
H22A H 0.880031 0.636373 0.469713 0.053 Uiso 1 1 calc GR
H22B H 0.943425 0.602056 0.529625 0.053 Uiso 1 1 calc GR
H22C H 0.889887 0.570910 0.464498 0.053 Uiso 1 1 calc GR
C23 C 1.1326(7) 0.5589(3) 0.4664(4) 0.0339(15) Uani 1 1 d .
H23A H 1.090149 0.525575 0.450916 0.051 Uiso 1 1 calc GR
H23B H 1.143931 0.557494 0.515415 0.051 Uiso 1 1 calc GR
H23C H 1.212969 0.561271 0.445088 0.051 Uiso 1 1 calc GR
C24 C 1.1266(7) 0.6603(3) 0.4734(4) 0.0326(14) Uani 1 1 d .
H24A H 1.209648 0.659964 0.455075 0.049 Uiso 1 1 calc GR
H24B H 1.131770 0.658956 0.522660 0.049 Uiso 1 1 calc GR
H24C H 1.084127 0.693935 0.459170 0.049 Uiso 1 1 calc GR
Fe2 Fe 0.36661(9) 0.74017(4) 0.16090(5) 0.0236(2) Uani 1 1 d .
Cl2 Cl 0.17522(15) 0.71534(7) 0.13105(8) 0.0336(3) Uani 1 1 d .
O3 O 0.4637(4) 0.68498(19) 0.1999(2) 0.0279(9) Uani 1 1 d .
O4 O 0.4202(4) 0.81165(18) 0.1432(2) 0.0265(9) Uani 1 1 d .
N3 N 0.4399(5) 0.7176(2) 0.0674(3) 0.0292(11) Uani 1 1 d .
N4 N 0.3263(5) 0.7674(2) 0.2588(3) 0.0277(11) Uani 1 1 d .
C25 C 0.5505(6) 0.6513(2) 0.1795(3) 0.0264(12) Uani 1 1 d .
C26 C 0.6033(6) 0.6116(3) 0.2256(3) 0.0277(13) Uani 1 1 d .
C27 C 0.6957(6) 0.5781(3) 0.2022(4) 0.0354(15) Uani 1 1 d .
H27 H 0.731565 0.552153 0.232398 0.042 Uiso 1 1 calc R
C28 C 0.7392(7) 0.5804(3) 0.1365(4) 0.0382(16) Uani 1 1 d .
H28 H 0.803485 0.556832 0.122589 0.046 Uiso 1 1 calc R
C29 C 0.6873(6) 0.6174(3) 0.0924(4) 0.0340(15) Uani 1 1 d .
H29 H 0.716396 0.619355 0.047652 0.041 Uiso 1 1 calc R
C30 C 0.5915(6) 0.6526(3) 0.1122(4) 0.0305(14) Uani 1 1 d .
C31 C 0.5336(6) 0.6855(3) 0.0602(3) 0.0293(13) Uani 1 1 d .
H31 H 0.567435 0.683487 0.016564 0.035 Uiso 1 1 calc R
C32 C 0.3883(7) 0.7428(3) 0.0062(3) 0.0353(15) Uani 1 1 d .
H32A H 0.306380 0.727653 -0.003150 0.053 Uiso 1 1 calc GR
H32B H 0.441888 0.734983 -0.031807 0.053 Uiso 1 1 calc GR
H32C H 0.382281 0.782633 0.012520 0.053 Uiso 1 1 calc GR
C33 C 0.5543(7) 0.6054(3) 0.2968(4) 0.0321(14) Uani 1 1 d .
C34 C 0.5692(7) 0.6591(3) 0.3366(4) 0.0366(15) Uani 1 1 d .
H34A H 0.655867 0.670060 0.337452 0.055 Uiso 1 1 calc GR
H34B H 0.541448 0.653606 0.382769 0.055 Uiso 1 1 calc GR
H34C H 0.519826 0.688038 0.314949 0.055 Uiso 1 1 calc GR
C35 C 0.6229(8) 0.5604(3) 0.3367(4) 0.0447(18) Uani 1 1 d .
H35A H 0.616137 0.525425 0.312392 0.067 Uiso 1 1 calc GR
H35B H 0.586664 0.556503 0.381254 0.067 Uiso 1 1 calc GR
H35C H 0.709754 0.570468 0.341820 0.067 Uiso 1 1 calc GR
C36 C 0.4186(7) 0.5883(3) 0.2932(4) 0.0356(15) Uani 1 1 d .
H36A H 0.369610 0.618158 0.273374 0.053 Uiso 1 1 calc GR
H36B H 0.389726 0.580448 0.338646 0.053 Uiso 1 1 calc GR
H36C H 0.409846 0.555300 0.265213 0.053 Uiso 1 1 calc GR
C37 C 0.4709(6) 0.8515(2) 0.1827(3) 0.0253(12) Uani 1 1 d .
C38 C 0.5417(6) 0.8937(3) 0.1532(3) 0.0260(12) Uani 1 1 d .
C39 C 0.5951(6) 0.9322(3) 0.1972(3) 0.0292(13) Uani 1 1 d .
H39 H 0.643884 0.960610 0.178747 0.035 Uiso 1 1 calc R
C40 C 0.5802(6) 0.9310(3) 0.2664(4) 0.0335(14) Uani 1 1 d .
H40 H 0.619307 0.957537 0.294565 0.040 Uiso 1 1 calc R
C41 C 0.5077(6) 0.8906(3) 0.2934(3) 0.0308(14) Uani 1 1 d .
H41 H 0.494859 0.890105 0.340628 0.037 Uiso 1 1 calc R
C42 C 0.4524(6) 0.8502(3) 0.2530(3) 0.0267(12) Uani 1 1 d .
C43 C 0.3749(6) 0.8105(3) 0.2859(3) 0.0281(13) Uani 1 1 d .
H43 H 0.358352 0.816760 0.332065 0.034 Uiso 1 1 calc R
C44 C 0.2441(7) 0.7344(3) 0.3002(4) 0.0372(16) Uani 1 1 d .
H44A H 0.162183 0.733453 0.278989 0.056 Uiso 1 1 calc GR
H44B H 0.238844 0.750859 0.345089 0.056 Uiso 1 1 calc GR
H44C H 0.276367 0.696965 0.304123 0.056 Uiso 1 1 calc GR
C45 C 0.5611(6) 0.8967(3) 0.0770(3) 0.0275(13) Uani 1 1 d .
C46 C 0.6280(6) 0.8450(3) 0.0529(3) 0.0306(13) Uani 1 1 d .
H46A H 0.706195 0.841201 0.077716 0.046 Uiso 1 1 calc GR
H46B H 0.643768 0.848108 0.004659 0.046 Uiso 1 1 calc GR
H46C H 0.576812 0.812609 0.061056 0.046 Uiso 1 1 calc GR
C47 C 0.4354(6) 0.9029(3) 0.0408(3) 0.0314(14) Uani 1 1 d .
H47A H 0.381779 0.872380 0.053377 0.047 Uiso 1 1 calc GR
H47B H 0.446813 0.902636 -0.008026 0.047 Uiso 1 1 calc GR
H47C H 0.397578 0.937751 0.054052 0.047 Uiso 1 1 calc GR
C48 C 0.6390(7) 0.9474(3) 0.0579(4) 0.0354(15) Uani 1 1 d .
H48A H 0.592108 0.980969 0.066401 0.053 Uiso 1 1 calc GR
H48B H 0.659180 0.945480 0.010036 0.053 Uiso 1 1 calc GR
H48C H 0.714976 0.947789 0.085065 0.053 Uiso 1 1 calc GR
C49 C 0.0267(8) 0.5021(4) 0.0897(5) 0.052(2) Uani 1 1 d .
H49A H 0.002663 0.503385 0.136990 0.078 Uiso 1 1 calc GR
H49B H -0.001835 0.467604 0.069392 0.078 Uiso 1 1 calc GR
H49C H -0.010471 0.533166 0.065390 0.078 Uiso 1 1 calc GR
C50 C 0.1619(7) 0.5055(3) 0.0856(4) 0.0367(16) Uani 1 1 d .
C51 C 0.2231(8) 0.5543(3) 0.0999(4) 0.0432(18) Uani 1 1 d .
H51 H 0.177370 0.585898 0.111925 0.052 Uiso 1 1 calc R
C52 C 0.3507(9) 0.5575(5) 0.0968(4) 0.057(3) Uani 1 1 d .
H52 H 0.391307 0.590788 0.108338 0.069 Uiso 1 1 calc R
C53 C 0.4178(9) 0.5131(6) 0.0772(5) 0.065(3) Uani 1 1 d .
H53 H 0.504613 0.515927 0.074212 0.078 Uiso 1 1 calc R
C54 C 0.3604(9) 0.4644(5) 0.0618(4) 0.058(2) Uani 1 1 d .
H54 H 0.407532 0.433690 0.047721 0.069 Uiso 1 1 calc R
C55 C 0.2306(8) 0.4596(4) 0.0668(4) 0.0455(19) Uani 1 1 d .
H55 H 0.191013 0.425624 0.057427 0.055 Uiso 1 1 calc R

loop_
_atom_site_aniso_label
_atom_site_aniso_U_11
_atom_site_aniso_U_22
_atom_site_aniso_U_33
_atom_site_aniso_U_23
_atom_site_aniso_U_13
_atom_site_aniso_U_12
Fe1 0.0288(5) 0.0170(4) 0.0257(5) 0.0004(4) 0.0017(4) 0.0013(4)
Cl1 0.0354(8) 0.0373(8) 0.0335(8) 0.0003(6) 0.0052(6) 0.0078(7)
O1 0.035(2) 0.025(2) 0.029(2) 0.0000(18) -0.0017(18) -0.0041(18)
O2 0.031(2) 0.020(2) 0.029(2) 0.0013(17) -0.0017(17) 0.0030(17)
N1 0.034(3) 0.024(3) 0.032(3) -0.003(2) 0.002(2) 0.006(2)
N2 0.029(3) 0.022(3) 0.030(3) 0.004(2) -0.001(2) 0.004(2)
C1 0.031(3) 0.019(3) 0.030(3) -0.003(2) 0.002(2) 0.001(2)
C2 0.025(3) 0.023(3) 0.036(3) -0.001(3) 0.003(2) 0.001(2)
C3 0.028(3) 0.024(3) 0.050(4) -0.002(3) 0.007(3) -0.002(3)
C4 0.034(4) 0.032(4) 0.048(4) -0.005(3) -0.001(3) 0.002(3)
C5 0.033(3) 0.031(3) 0.039(4) -0.010(3) -0.005(3) 0.001(3)
C6 0.027(3) 0.027(3) 0.032(3) -0.004(3) -0.001(2) 0.002(2)
C7 0.035(3) 0.025(3) 0.030(3) -0.004(2) -0.006(3) 0.011(3)
C8 0.047(4) 0.029(3) 0.030(3) 0.002(3) 0.002(3) 0.004(3)
C9 0.040(4) 0.022(3) 0.032(3) 0.007(3) 0.004(3) 0.007(3)
C10 0.033(4) 0.033(4) 0.049(4) 0.005(3) 0.002(3) 0.004(3)
C11 0.039(4) 0.035(4) 0.036(4) 0.001(3) 0.001(3) 0.008(3)
C12 0.045(4) 0.039(4) 0.046(4) 0.013(3) 0.006(3) -0.009(3)
C13 0.025(3) 0.019(3) 0.026(3) -0.004(2) 0.004(2) -0.001(2)
C14 0.020(3) 0.021(3) 0.034(3) 0.000(2) 0.002(2) 0.001(2)
C15 0.028(3) 0.022(3) 0.039(4) 0.003(3) 0.007(3) 0.005(2)
C16 0.043(4) 0.025(3) 0.036(4) -0.005(3) 0.012(3) 0.005(3)
C17 0.030(3) 0.030(3) 0.031(3) -0.003(3) 0.004(3) 0.002(3)
C18 0.026(3) 0.021(3) 0.033(3) 0.001(2) 0.006(2) -0.003(2)
C19 0.023(3) 0.025(3) 0.029(3) 0.000(2) 0.004(2) -0.004(2)
C20 0.040(4) 0.030(3) 0.032(3) 0.002(3) -0.007(3) 0.006(3)
C21 0.027(3) 0.020(3) 0.031(3) 0.001(2) -0.002(2) 0.002(2)
C22 0.041(4) 0.028(3) 0.038(4) 0.004(3) 0.011(3) 0.002(3)
C23 0.039(4) 0.025(3) 0.037(4) 0.002(3) 0.001(3) 0.008(3)
C24 0.038(4) 0.026(3) 0.034(3) 0.004(3) 0.000(3) 0.003(3)
Fe2 0.0276(5) 0.0174(4) 0.0260(5) 0.0009(4) 0.0028(4) 0.0004(4)
Cl2 0.0318(8) 0.0322(8) 0.0367(8) -0.0024(6) 0.0007(6) -0.0054(6)
O3 0.032(2) 0.025(2) 0.027(2) 0.0028(17) 0.0052(17) 0.0069(18)
O4 0.032(2) 0.022(2) 0.025(2) 0.0008(17) 0.0061(17) -0.0042(18)
N3 0.037(3) 0.023(3) 0.028(3) 0.002(2) 0.002(2) -0.003(2)
N4 0.031(3) 0.021(3) 0.031(3) 0.003(2) 0.007(2) -0.001(2)
C25 0.031(3) 0.016(3) 0.032(3) -0.003(2) 0.003(2) -0.002(2)
C26 0.029(3) 0.019(3) 0.036(3) -0.001(2) -0.003(3) -0.001(2)
C27 0.029(3) 0.024(3) 0.053(4) 0.003(3) -0.005(3) 0.006(3)
C28 0.035(4) 0.031(4) 0.048(4) 0.000(3) 0.005(3) 0.007(3)
C29 0.033(3) 0.030(3) 0.039(4) -0.007(3) 0.007(3) -0.003(3)
C30 0.032(3) 0.020(3) 0.039(4) -0.003(3) 0.006(3) -0.002(3)
C31 0.034(3) 0.028(3) 0.026(3) -0.002(2) 0.006(2) 0.000(3)
C32 0.045(4) 0.033(4) 0.028(3) 0.004(3) -0.006(3) -0.001(3)
C33 0.035(4) 0.025(3) 0.036(4) 0.005(3) -0.004(3) -0.002(3)
C34 0.042(4) 0.030(3) 0.038(4) -0.002(3) -0.006(3) -0.002(3)
C35 0.050(5) 0.040(4) 0.045(4) 0.013(3) -0.004(3) 0.015(4)
C36 0.035(4) 0.035(4) 0.037(4) 0.011(3) 0.000(3) -0.004(3)
C37 0.026(3) 0.017(3) 0.033(3) -0.005(2) 0.001(2) -0.004(2)
C38 0.024(3) 0.020(3) 0.034(3) 0.005(2) 0.006(2) 0.003(2)
C39 0.030(3) 0.019(3) 0.038(4) 0.001(2) 0.001(3) -0.003(2)
C40 0.032(3) 0.030(3) 0.039(4) -0.006(3) 0.001(3) 0.001(3)
C41 0.034(3) 0.028(3) 0.030(3) -0.005(3) 0.003(3) 0.005(3)
C42 0.027(3) 0.024(3) 0.030(3) 0.005(2) 0.000(2) 0.005(2)
C43 0.028(3) 0.029(3) 0.028(3) 0.004(2) 0.005(2) 0.007(3)
C44 0.050(4) 0.028(3) 0.034(4) -0.001(3) 0.015(3) -0.004(3)
C45 0.028(3) 0.021(3) 0.033(3) 0.004(2) 0.003(2) 0.000(2)
C46 0.033(3) 0.030(3) 0.029(3) 0.000(3) 0.004(3) 0.003(3)
C47 0.033(3) 0.031(3) 0.030(3) 0.004(3) -0.002(3) -0.002(3)
C48 0.043(4) 0.026(3) 0.037(4) 0.004(3) 0.005(3) -0.011(3)
C49 0.047(5) 0.061(6) 0.048(5) -0.001(4) -0.002(4) -0.008(4)
C50 0.036(4) 0.040(4) 0.033(4) 0.001(3) 0.006(3) 0.002(3)
C51 0.060(5) 0.035(4) 0.035(4) 0.002(3) 0.001(3) -0.008(4)
C52 0.061(6) 0.076(7) 0.034(4) 0.003(4) 0.000(4) -0.036(5)
C53 0.045(5) 0.108(10) 0.041(5) 0.007(5) 0.001(4) -0.018(6)
C54 0.056(5) 0.081(7) 0.035(4) -0.005(4) -0.004(4) 0.016(5)
C55 0.055(5) 0.039(4) 0.042(4) -0.008(3) 0.001(3) 0.009(4)

loop_
_atom_type_symbol
_atom_type_description
_atom_type_scat_dispersion_real
_atom_type_scat_dispersion_imag
_atom_type_scat_source
C C 0.0181 0.0091 'International Tables Vol C Tables 4.2.6.8 and 6.1.1.4'
H H 0.0000 0.0000 'International Tables Vol C Tables 4.2.6.8 and 6.1.1.4'
Cl Cl 0.3639 0.7018 'International Tables Vol C Tables 4.2.6.8 and 6.1.1.4'
Fe Fe -1.1336 3.1974 'International Tables Vol C Tables 4.2.6.8 and 6.1.1.4'
N N 0.0311 0.0180 'International Tables Vol C Tables 4.2.6.8 and 6.1.1.4'
O O 0.0492 0.0322 'International Tables Vol C Tables 4.2.6.8 and 6.1.1.4'

loop_
_exptl_crystal_face_index_h
_exptl_crystal_face_index_k
_exptl_crystal_face_index_l
_exptl_crystal_face_perp_dist
0 2 -5 0.0783
0 -2 5 0.0783
-5 1 -5 0.1125
3 -2 5 0.1459
0 -1 0 0.0084
0 1 0 0.0084

loop_
_geom_angle_atom_site_label_1
_geom_angle_atom_site_label_2
_geom_angle_atom_site_label_3
_geom_angle
O1 Fe1 Cl1 116.06(16)
O1 Fe1 O2 124.6(2)
O1 Fe1 N1 87.5(2)
O1 Fe1 N2 88.5(2)
O2 Fe1 Cl1 119.35(15)
O2 Fe1 N1 87.5(2)
O2 Fe1 N2 86.9(2)
N1 Fe1 Cl1 93.55(16)
N1 Fe1 N2 169.7(2)
N2 Fe1 Cl1 96.76(16)
C1 O1 Fe1 135.7(4)
C13 O2 Fe1 132.6(4)
C7 N1 Fe1 124.6(5)
C7 N1 C8 116.8(6)
C8 N1 Fe1 118.5(5)
C19 N2 Fe1 123.6(5)
C19 N2 C20 117.2(6)
C20 N2 Fe1 119.0(4)
O1 C1 C2 119.6(6)
O1 C1 C6 120.8(6)
C6 C1 C2 119.6(6)
C1 C2 C9 121.1(6)
C3 C2 C1 116.8(6)
C3 C2 C9 122.1(6)
C2 C3 H3 118.5
C4 C3 C2 123.0(7)
C4 C3 H3 118.5
C3 C4 H4 119.7
C5 C4 C3 120.6(7)
C5 C4 H4 119.7
C4 C5 H5 119.9
C4 C5 C6 120.1(7)
C6 C5 H5 119.9
C5 C6 C1 119.9(6)
C5 C6 C7 117.0(6)
C7 C6 C1 122.8(6)
N1 C7 C6 126.8(6)
N1 C7 H7 116.6
C6 C7 H7 116.6
N1 C8 H8A 109.5
N1 C8 H8B 109.5
N1 C8 H8C 109.5
H8A C8 H8B 109.5
H8A C8 H8C 109.5
H8B C8 H8C 109.5
C2 C9 C10 108.9(6)
C2 C9 C11 110.3(5)
C2 C9 C12 112.3(6)
C10 C9 C11 109.5(6)
C12 C9 C10 108.2(6)
C12 C9 C11 107.5(6)
C9 C10 H10A 109.5
C9 C10 H10B 109.5
C9 C10 H10C 109.5
H10A C10 H10B 109.5
H10A C10 H10C 109.5
H10B C10 H10C 109.5
C9 C11 H11A 109.5
C9 C11 H11B 109.5
C9 C11 H11C 109.5
H11A C11 H11B 109.5
H11A C11 H11C 109.5
H11B C11 H11C 109.5
C9 C12 H12A 109.5
C9 C12 H12B 109.5
C9 C12 H12C 109.5
H12A C12 H12B 109.5
H12A C12 H12C 109.5
H12B C12 H12C 109.5
O2 C13 C14 119.7(5)
O2 C13 C18 120.4(6)
C18 C13 C14 119.9(5)
C13 C14 C21 120.9(5)
C15 C14 C13 116.5(6)
C15 C14 C21 122.6(6)
C14 C15 H15 118.0
C16 C15 C14 124.0(6)
C16 C15 H15 118.0
C15 C16 H16 120.5
C17 C16 C15 119.1(6)
C17 C16 H16 120.5
C16 C17 H17 119.8
C16 C17 C18 120.4(6)
C18 C17 H17 119.8
C13 C18 C19 122.8(6)
C17 C18 C13 119.8(6)
C17 C18 C19 117.3(6)
N2 C19 C18 126.7(6)
N2 C19 H19 116.6
C18 C19 H19 116.6
N2 C20 H20A 109.5
N2 C20 H20B 109.5
N2 C20 H20C 109.5
H20A C20 H20B 109.5
H20A C20 H20C 109.5
H20B C20 H20C 109.5
C14 C21 C23 111.4(5)
C14 C21 C24 109.2(5)
C22 C21 C14 110.3(5)
C22 C21 C23 107.7(5)
C22 C21 C24 111.7(6)
C24 C21 C23 106.4(5)
C21 C22 H22A 109.5
C21 C22 H22B 109.5
C21 C22 H22C 109.5
H22A C22 H22B 109.5
H22A C22 H22C 109.5
H22B C22 H22C 109.5
C21 C23 H23A 109.5
C21 C23 H23B 109.5
C21 C23 H23C 109.5
H23A C23 H23B 109.5
H23A C23 H23C 109.5
H23B C23 H23C 109.5
C21 C24 H24A 109.5
C21 C24 H24B 109.5
C21 C24 H24C 109.5
H24A C24 H24B 109.5
H24A C24 H24C 109.5
H24B C24 H24C 109.5
O3 Fe2 Cl2 115.64(16)
O3 Fe2 O4 124.8(2)
O3 Fe2 N3 87.5(2)
O3 Fe2 N4 88.2(2)
O4 Fe2 Cl2 119.57(16)
O4 Fe2 N3 87.3(2)
O4 Fe2 N4 87.2(2)
N3 Fe2 Cl2 93.51(17)
N3 Fe2 N4 169.5(2)
N4 Fe2 Cl2 96.98(16)
C25 O3 Fe2 136.2(4)
C37 O4 Fe2 132.9(4)
C31 N3 Fe2 124.5(5)
C31 N3 C32 116.9(6)
C32 N3 Fe2 118.5(5)
C43 N4 Fe2 123.4(4)
C43 N4 C44 117.6(6)
C44 N4 Fe2 119.0(4)
O3 C25 C26 120.0(6)
O3 C25 C30 120.9(6)
C30 C25 C26 119.0(6)
C25 C26 C33 120.8(6)
C27 C26 C25 117.8(6)
C27 C26 C33 121.4(6)
C26 C27 H27 118.3
C26 C27 C28 123.4(7)
C28 C27 H27 118.3
C27 C28 H28 120.6
C29 C28 C27 118.7(7)
C29 C28 H28 120.6
C28 C29 H29 119.3
C28 C29 C30 121.3(7)
C30 C29 H29 119.3
C25 C30 C31 123.1(6)
C29 C30 C25 119.7(7)
C29 C30 C31 117.0(6)
N3 C31 C30 126.3(6)
N3 C31 H31 116.9
C30 C31 H31 116.9
N3 C32 H32A 109.5
N3 C32 H32B 109.5
N3 C32 H32C 109.5
H32A C32 H32B 109.5
H32A C32 H32C 109.5
H32B C32 H32C 109.5
C26 C33 C34 110.9(6)
C26 C33 C35 111.9(6)
C26 C33 C36 109.5(6)
C34 C33 C35 107.2(6)
C34 C33 C36 110.4(6)
C36 C33 C35 106.8(6)
C33 C34 H34A 109.5
C33 C34 H34B 109.5
C33 C34 H34C 109.5
H34A C34 H34B 109.5
H34A C34 H34C 109.5
H34B C34 H34C 109.5
C33 C35 H35A 109.5
C33 C35 H35B 109.5
C33 C35 H35C 109.5
H35A C35 H35B 109.5
H35A C35 H35C 109.5
H35B C35 H35C 109.5
C33 C36 H36A 109.5
C33 C36 H36B 109.5
C33 C36 H36C 109.5
H36A C36 H36B 109.5
H36A C36 H36C 109.5
H36B C36 H36C 109.5
O4 C37 C38 119.8(6)
O4 C37 C42 119.4(5)
C42 C37 C38 120.8(6)
C37 C38 C45 121.9(6)
C39 C38 C37 116.7(6)
C39 C38 C45 121.4(6)
C38 C39 H39 118.3
C40 C39 C38 123.4(6)
C40 C39 H39 118.3
C39 C40 H40 120.7
C41 C40 C39 118.6(7)
C41 C40 H40 120.7
C40 C41 H41 119.3
C40 C41 C42 121.5(6)
C42 C41 H41 119.3
C37 C42 C43 123.7(6)
C41 C42 C37 119.0(6)
C41 C42 C43 117.3(6)
N4 C43 C42 126.5(6)
N4 C43 H43 116.8
C42 C43 H43 116.8
N4 C44 H44A 109.5
N4 C44 H44B 109.5
N4 C44 H44C 109.5
H44A C44 H44B 109.5
H44A C44 H44C 109.5
H44B C44 H44C 109.5
C38 C45 C46 110.0(5)
C38 C45 C47 109.2(5)
C38 C45 C48 111.4(6)
C46 C45 C47 111.0(6)
C46 C45 C48 108.2(5)
C47 C45 C48 107.0(5)
C45 C46 H46A 109.5
C45 C46 H46B 109.5
C45 C46 H46C 109.5
H46A C46 H46B 109.5
H46A C46 H46C 109.5
H46B C46 H46C 109.5
C45 C47 H47A 109.5
C45 C47 H47B 109.5
C45 C47 H47C 109.5
H47A C47 H47B 109.5
H47A C47 H47C 109.5
H47B C47 H47C 109.5
C45 C48 H48A 109.5
C45 C48 H48B 109.5
C45 C48 H48C 109.5
H48A C48 H48B 109.5
H48A C48 H48C 109.5
H48B C48 H48C 109.5
H49A C49 H49B 109.5
H49A C49 H49C 109.5
H49B C49 H49C 109.5
C50 C49 H49A 109.5
C50 C49 H49B 109.5
C50 C49 H49C 109.5
C51 C50 C49 120.7(8)
C51 C50 C55 118.7(8)
C55 C50 C49 120.6(8)
C50 C51 H51 119.5
C50 C51 C52 120.9(9)
C52 C51 H51 119.5
C51 C52 H52 119.8
C53 C52 C51 120.5(9)
C53 C52 H52 119.8
C52 C53 H53 119.9
C52 C53 C54 120.3(9)
C54 C53 H53 119.9
C53 C54 H54 119.9
C53 C54 C55 120.2(10)
C55 C54 H54 119.9
C50 C55 C54 119.4(9)
C50 C55 H55 120.3
C54 C55 H55 120.3

loop_
_geom_bond_atom_site_label_1
_geom_bond_atom_site_label_2
_geom_bond_distance
Fe1 Cl1 2.2454(19)
Fe1 O1 1.880(5)
Fe1 O2 1.881(4)
Fe1 N1 2.103(6)
Fe1 N2 2.108(6)
O1 C1 1.318(8)
O2 C13 1.342(7)
N1 C7 1.297(9)
N1 C8 1.471(9)
N2 C19 1.283(9)
N2 C20 1.458(8)
C1 C2 1.443(9)
C1 C6 1.434(9)
C2 C3 1.401(10)
C2 C9 1.527(10)
C3 H3 0.9500
C3 C4 1.390(11)
C4 H4 0.9500
C4 C5 1.368(11)
C5 H5 0.9500
C5 C6 1.409(10)
C6 C7 1.430(10)
C7 H7 0.9500
C8 H8A 0.9800
C8 H8B 0.9800
C8 H8C 0.9800
C9 C10 1.544(10)
C9 C11 1.547(10)
C9 C12 1.528(9)
C10 H10A 0.9800
C10 H10B 0.9800
C10 H10C 0.9800
C11 H11A 0.9800
C11 H11B 0.9800
C11 H11C 0.9800
C12 H12A 0.9800
C12 H12B 0.9800
C12 H12C 0.9800
C13 C14 1.439(9)
C13 C18 1.416(9)
C14 C15 1.389(9)
C14 C21 1.525(9)
C15 H15 0.9500
C15 C16 1.383(10)
C16 H16 0.9500
C16 C17 1.382(10)
C17 H17 0.9500
C17 C18 1.403(9)
C18 C19 1.446(9)
C19 H19 0.9500
C20 H20A 0.9800
C20 H20B 0.9800
C20 H20C 0.9800
C21 C22 1.522(9)
C21 C23 1.548(9)
C21 C24 1.540(9)
C22 H22A 0.9800
C22 H22B 0.9800
C22 H22C 0.9800
C23 H23A 0.9800
C23 H23B 0.9800
C23 H23C 0.9800
C24 H24A 0.9800
C24 H24B 0.9800
C24 H24C 0.9800
Fe2 Cl2 2.2392(19)
Fe2 O3 1.869(5)
Fe2 O4 1.870(4)
Fe2 N3 2.106(6)
Fe2 N4 2.109(6)
O3 C25 1.319(8)
O4 C37 1.358(8)
N3 C31 1.293(9)
N3 C32 1.466(8)
N4 C43 1.288(9)
N4 C44 1.464(8)
C25 C26 1.443(9)
C25 C30 1.418(9)
C26 C27 1.382(9)
C26 C33 1.528(10)
C27 H27 0.9500
C27 C28 1.398(11)
C28 H28 0.9500
C28 C29 1.370(11)
C29 H29 0.9500
C29 C30 1.411(10)
C30 C31 1.442(10)
C31 H31 0.9500
C32 H32A 0.9800
C32 H32B 0.9800
C32 H32C 0.9800
C33 C34 1.534(10)
C33 C35 1.539(10)
C33 C36 1.535(10)
C34 H34A 0.9800
C34 H34B 0.9800
C34 H34C 0.9800
C35 H35A 0.9800
C35 H35B 0.9800
C35 H35C 0.9800
C36 H36A 0.9800
C36 H36B 0.9800
C36 H36C 0.9800
C37 C38 1.417(8)
C37 C42 1.414(9)
C38 C39 1.401(9)
C38 C45 1.534(9)
C39 H39 0.9500
C39 C40 1.386(10)
C40 H40 0.9500
C40 C41 1.376(10)
C41 H41 0.9500
C41 C42 1.399(10)
C42 C43 1.447(9)
C43 H43 0.9500
C44 H44A 0.9800
C44 H44B 0.9800
C44 H44C 0.9800
C45 C46 1.534(9)
C45 C47 1.542(9)
C45 C48 1.549(9)
C46 H46A 0.9800
C46 H46B 0.9800
C46 H46C 0.9800
C47 H47A 0.9800
C47 H47B 0.9800
C47 H47C 0.9800
C48 H48A 0.9800
C48 H48B 0.9800
C48 H48C 0.9800
C49 H49A 0.9800
C49 H49B 0.9800
C49 H49C 0.9800
C49 C50 1.478(11)
C50 C51 1.388(11)
C50 C55 1.398(11)
C51 H51 0.9500
C51 C52 1.394(13)
C52 H52 0.9500
C52 C53 1.364(17)
C53 H53 0.9500
C53 C54 1.373(16)
C54 H54 0.9500
C54 C55 1.423(13)
C55 H55 0.9500

loop_
_geom_torsion_atom_site_label_1
_geom_torsion_atom_site_label_2
_geom_torsion_atom_site_label_3
_geom_torsion_atom_site_label_4
_geom_torsion
Fe1 O1 C1 C2 175.8(4)
Fe1 O1 C1 C6 -4.4(10)
Fe1 O2 C13 C14 159.1(4)
Fe1 O2 C13 C18 -21.7(9)
Fe1 N1 C7 C6 6.5(9)
Fe1 N2 C19 C18 7.7(9)
Cl1 Fe1 O1 C1 104.7(6)
Cl1 Fe1 O2 C13 125.4(5)
O1 Fe1 O2 C13 -56.6(6)
O1 C1 C2 C3 -177.6(6)
O1 C1 C2 C9 3.1(9)
O1 C1 C6 C5 178.3(6)
O1 C1 C6 C7 -7.9(10)
O2 Fe1 O1 C1 -73.3(6)
O2 C13 C14 C15 -177.6(6)
O2 C13 C14 C21 2.9(9)
O2 C13 C18 C17 177.5(6)
O2 C13 C18 C19 -4.7(9)
N1 Fe1 O1 C1 12.0(6)
N1 Fe1 O2 C13 -141.9(6)
N2 Fe1 O1 C1 -158.5(6)
N2 Fe1 O2 C13 29.4(5)
C1 C2 C3 C4 -1.5(10)
C1 C2 C9 C10 59.6(8)
C1 C2 C9 C11 -60.6(8)
C1 C2 C9 C12 179.5(6)
C1 C6 C7 N1 6.0(11)
C2 C1 C6 C5 -1.9(9)
C2 C1 C6 C7 171.8(6)
C2 C3 C4 C5 -0.4(11)
C3 C2 C9 C10 -119.7(7)
C3 C2 C9 C11 120.1(7)
C3 C2 C9 C12 0.2(9)
C3 C4 C5 C6 1.3(11)
C4 C5 C6 C1 0.0(10)
C4 C5 C6 C7 -174.2(6)
C5 C6 C7 N1 179.9(6)
C6 C1 C2 C3 2.7(9)
C6 C1 C2 C9 -176.7(6)
C8 N1 C7 C6 -178.7(6)
C9 C2 C3 C4 177.8(6)
C13 C14 C15 C16 0.3(10)
C13 C14 C21 C22 59.0(8)
C13 C14 C21 C23 178.6(6)
C13 C14 C21 C24 -64.2(7)
C13 C18 C19 N2 9.8(10)
C14 C13 C18 C17 -3.2(9)
C14 C13 C18 C19 174.6(6)
C14 C15 C16 C17 -3.8(11)
C15 C14 C21 C22 -120.5(7)
C15 C14 C21 C23 -0.9(9)
C15 C14 C21 C24 116.4(7)
C15 C16 C17 C18 3.8(11)
C16 C17 C18 C13 -0.3(10)
C16 C17 C18 C19 -178.2(6)
C17 C18 C19 N2 -172.3(6)
C18 C13 C14 C15 3.2(9)
C18 C13 C14 C21 -176.3(5)
C20 N2 C19 C18 -177.2(6)
C21 C14 C15 C16 179.8(6)
Fe2 O3 C25 C26 -178.0(5)
Fe2 O3 C25 C30 0.6(10)
Fe2 O4 C37 C38 157.5(5)
Fe2 O4 C37 C42 -22.4(9)
Fe2 N3 C31 C30 11.0(10)
Fe2 N4 C43 C42 7.3(9)
Cl2 Fe2 O3 C25 99.9(6)
Cl2 Fe2 O4 C37 126.2(5)
O3 Fe2 O4 C37 -56.1(6)
O3 C25 C26 C27 -178.7(6)
O3 C25 C26 C33 3.9(9)
O3 C25 C30 C29 177.9(6)
O3 C25 C30 C31 -7.1(10)
O4 Fe2 O3 C25 -77.9(7)
O4 C37 C38 C39 -177.7(6)
O4 C37 C38 C45 1.4(9)
O4 C37 C42 C41 178.3(6)
O4 C37 C42 C43 -4.1(9)
N3 Fe2 O3 C25 7.2(6)
N3 Fe2 O4 C37 -141.3(6)
N4 Fe2 O3 C25 -163.2(6)
N4 Fe2 O4 C37 29.8(6)
C25 C26 C27 C28 -0.7(11)
C25 C26 C33 C34 -61.0(8)
C25 C26 C33 C35 179.3(6)
C25 C26 C33 C36 61.2(8)
C25 C30 C31 N3 0.4(11)
C26 C25 C30 C29 -3.4(9)
C26 C25 C30 C31 171.5(6)
C26 C27 C28 C29 -0.6(12)
C27 C26 C33 C34 121.7(7)
C27 C26 C33 C35 2.0(9)
C27 C26 C33 C36 -116.2(7)
C27 C28 C29 C30 -0.2(11)
C28 C29 C30 C25 2.2(11)
C28 C29 C30 C31 -173.1(7)
C29 C30 C31 N3 175.5(7)
C30 C25 C26 C27 2.7(9)
C30 C25 C26 C33 -174.7(6)
C32 N3 C31 C30 -173.9(6)
C33 C26 C27 C28 176.7(7)
C37 C38 C39 C40 -0.8(10)
C37 C38 C45 C46 -61.5(8)
C37 C38 C45 C47 60.6(8)
C37 C38 C45 C48 178.6(6)
C37 C42 C43 N4 9.8(10)
C38 C37 C42 C41 -1.6(9)
C38 C37 C42 C43 176.0(6)
C38 C39 C40 C41 -1.2(10)
C39 C38 C45 C46 117.6(7)
C39 C38 C45 C47 -120.4(7)
C39 C38 C45 C48 -2.4(9)
C39 C40 C41 C42 1.9(10)
C40 C41 C42 C37 -0.5(10)
C40 C41 C42 C43 -178.3(6)
C41 C42 C43 N4 -172.6(6)
C42 C37 C38 C39 2.2(9)
C42 C37 C38 C45 -178.7(6)
C44 N4 C43 C42 -176.1(6)
C45 C38 C39 C40 -179.9(6)
C49 C50 C51 C52 179.4(8)
C49 C50 C55 C54 178.6(8)
C50 C51 C52 C53 2.4(13)
C51 C50 C55 C54 -0.9(12)
C51 C52 C53 C54 -1.5(14)
C52 C53 C54 C55 -0.7(14)
C53 C54 C55 C50 1.9(13)
C55 C50 C51 C52 -1.2(12)

loop_
_exptl_oxdiff_crystal_face_indexfrac_h
_exptl_oxdiff_crystal_face_indexfrac_k
_exptl_oxdiff_crystal_face_indexfrac_l
_exptl_oxdiff_crystal_face_x
_exptl_oxdiff_crystal_face_y
_exptl_oxdiff_crystal_face_z
-0.0032 1.9980 -4.9977 0.0584 -0.3897 0.1049
0.0032 -1.9980 4.9977 -0.0584 0.3897 -0.1049
-5.0009 0.9893 -4.9977 0.0665 -0.5660 -0.5834
3.0019 -1.9924 4.9976 -0.1004 0.5008 0.3027
0.0002 -0.9994 -0.0002 -0.0620 0.0088 -0.0089
-0.0002 0.9994 0.0002 0.0620 -0.0088 0.0089

loop_
_twin_individual_id
_twin_individual_mass_fraction_refined
1 0.863(4)
2 0.137(4)
